data_2010409
loop_
_publ_author_name
'Olszewski, Piotr K.'
'Stadnicka, Katarzyna'

_publ_section_title
;
Two Centrosymmetric Conjugated Nitrones of the Diazabutadiene
System
;
_journal_name_full 'Acta Crystallographica Section C'
_journal_page_first 98
_journal_page_last 103
_journal_volume 51
_journal_year 1995
_chemical_formula_moiety 'C21 H18 N2 O2'
_chemical_formula_structural 'C21 H18 N2 O2'
_chemical_formula_sum 'C21 H18 N2 O2'
_chemical_formula_weight 330.37
_chemical_melting_point 434.6(5)
_space_group_IT_number 14
_symmetry_cell_setting monoclinic
_symmetry_space_group_name_Hall '-P 2ybc'
_symmetry_space_group_name_H-M 'P 1 21/c 1'
_cell_angle_alpha 90.00
_cell_angle_beta 101.723(4)
_cell_angle_gamma 90.00
_cell_formula_units_Z 4
_cell_length_a 8.6439(4)
_cell_length_b 19.5142(7)
_cell_length_c 10.5033(4)
_cell_measurement_temperature 293(2)
_cell_volume 1734.74(12)
_diffrn_ambient_temperature 293(2)
_exptl_crystal_density_diffrn 1.265
_refine_ls_R_factor_obs 0.0365
_refine_ls_wR_factor_obs 0.0925
_cod_depositor_comments
;
The following automatic conversions were performed:

'_chemical_melting_point' value '161-162 deg C' was changed to
'434.6(5)' - it was converted from degrees Celsius(C) to Kelvins(K),
the average value was taken and precision was estimated.

Automatic conversion script
Id: cif_fix_values 1646 2011-03-28 12:23:43Z adriana 
;
_cod_original_sg_symbol_H-M 'P 21/c'
_cod_database_code 2010409

loop_
_symmetry_equiv_pos_as_xyz
'x, y, z'
'-x, y+1/2, -z+1/2'
'-x, -y, -z'
'x, -y-1/2, z-1/2'

loop_
_atom_site_aniso_label
_atom_site_aniso_U_11
_atom_site_aniso_U_22
_atom_site_aniso_U_33
_atom_site_aniso_U_12
_atom_site_aniso_U_13
_atom_site_aniso_U_23
C1 0.0460(9) 0.0563(10) 0.0544(9) -0.0115(7) 0.0047(7) 0.0159(7)
C2 0.0491(11) 0.0674(12) 0.0847(14) -0.0004(9) 0.0102(10) 0.0192(11)
C3 0.0535(13) 0.087(2) 0.131(2) 0.0042(12) 0.0126(14) 0.045(2)
C4 0.0556(14) 0.119(2) 0.128(2) -0.028(2) -0.028(2) 0.059(2)
C5 0.078(2) 0.102(2) 0.100(2) -0.032(2) -0.0321(14) 0.023(2)
C6 0.0650(13) 0.0756(14) 0.0675(12) -0.0239(11) -0.0075(10) 0.0089(11)
C7 0.0451(8) 0.0487(8) 0.0382(7) -0.0067(7) 0.0097(6) 0.0035(6)
N1 0.0503(8) 0.0461(7) 0.0479(7) -0.0056(6) 0.0101(6) 0.0007(6)
C8 0.0484(8) 0.0407(8) 0.0410(7) -0.0028(6) 0.0112(6) -0.0043(6)
C9 0.0523(10) 0.0439(8) 0.0482(8) 0.0001(7) 0.0139(7) 0.0090(7)
C10 0.0487(9) 0.0466(8) 0.0542(9) -0.0035(7) 0.0157(7) 0.0055(7)
C11 0.0509(9) 0.0484(8) 0.0408(8) 0.0053(7) 0.0126(6) 0.0005(6)
O2 0.0516(7) 0.0757(9) 0.0603(7) 0.0044(6) 0.0077(6) 0.0167(6)
C21 0.0523(12) 0.0699(14) 0.087(2) -0.0003(10) 0.0075(11) 0.0026(12)
C12 0.0625(10) 0.0424(8) 0.0460(8) 0.0040(7) 0.0184(7) 0.0064(7)
C13 0.0566(10) 0.0377(8) 0.0502(8) -0.0053(7) 0.0185(7) -0.0010(6)
C14 0.0465(8) 0.0454(8) 0.0356(7) -0.0006(7) 0.0064(6) 0.0042(6)
N2 0.0461(7) 0.0448(7) 0.0319(6) -0.0016(5) 0.0071(5) 0.0007(5)
O1 0.0858(9) 0.0614(7) 0.0316(5) -0.0165(6) 0.0158(5) -0.0032(5)
C15 0.0470(9) 0.0408(7) 0.0354(7) 0.0006(6) 0.0044(6) 0.0023(6)
C16 0.0694(12) 0.0490(9) 0.0433(8) -0.0083(8) 0.0129(8) 0.0026(7)
C17 0.092(2) 0.0537(10) 0.0533(10) -0.0179(10) 0.0136(10) 0.0037(8)
C18 0.103(2) 0.0477(10) 0.0537(11) -0.0123(10) 0.0075(10) -0.0042(8)
C19 0.106(2) 0.0555(11) 0.0468(10) -0.0029(11) 0.0178(10) -0.0072(8)
C20 0.0737(12) 0.0493(9) 0.0433(8) -0.0019(8) 0.0174(8) -0.0013(7)

loop_
_atom_site_label
_atom_site_fract_x
_atom_site_fract_y
_atom_site_fract_z
_atom_site_U_iso_or_equiv
_atom_site_thermal_displace_type
_atom_site_calc_flag
_atom_site_refinement_flags
_atom_site_occupancy
_atom_site_disorder_group
_atom_site_type_symbol
C1 0.6795(2) 0.81833(9) 0.6739(2) 0.0530(4) Uani d . 1 . C
C2 0.7676(2) 0.76267(12) 0.6485(2) 0.0676(5) Uani d . 1 . C
C3 0.9182(3) 0.7518(2) 0.7220(3) 0.0912(8) Uani d . 1 . C
C4 0.9791(3) 0.7961(2) 0.8198(3) 0.1074(12) Uani d . 1 . C
C5 0.8937(4) 0.8517(2) 0.8453(3) 0.1004(9) Uani d . 1 . C
C6 0.7449(3) 0.86331(13) 0.7733(2) 0.0724(6) Uani d . 1 . C
C7 0.5170(2) 0.83013(8) 0.59751(14) 0.0438(3) Uani d . 1 . C
N1 0.4609(2) 0.89105(7) 0.58472(13) 0.0481(3) Uani d . 1 . N
C8 0.3015(2) 0.90122(7) 0.52076(14) 0.0431(3) Uani d . 1 . C
C9 0.1778(2) 0.86182(8) 0.5469(2) 0.0476(4) Uani d . 1 . C
C10 0.0231(2) 0.87408(8) 0.4845(2) 0.0491(4) Uani d . 1 . C
C11 -0.0093(2) 0.92662(8) 0.39455(14) 0.0462(4) Uani d . 1 . C
O2 -0.15631(14) 0.94245(7) 0.32514(12) 0.0631(4) Uani d . 1 . O
C21 -0.2868(3) 0.90324(13) 0.3481(3) 0.0706(6) Uani d . 1 . C
C12 0.1126(2) 0.96870(8) 0.3730(2) 0.0492(4) Uani d . 1 . C
C13 0.2659(2) 0.95646(8) 0.4352(2) 0.0471(4) Uani d . 1 . C
C14 0.4357(2) 0.76903(8) 0.53249(14) 0.0428(3) Uani d . 1 . C
N2 0.40868(15) 0.71730(6) 0.60288(11) 0.0410(3) Uani d . 1 . N
O1 0.4287(2) 0.72197(6) 0.72816(10) 0.0590(3) Uani d . 1 . O
C15 0.3542(2) 0.65156(8) 0.54636(13) 0.0416(3) Uani d . 1 . C
C16 0.2731(2) 0.60950(9) 0.6159(2) 0.0537(4) Uani d . 1 . C
C17 0.2221(3) 0.54598(10) 0.5649(2) 0.0665(5) Uani d . 1 . C
C18 0.2516(3) 0.52525(10) 0.4473(2) 0.0693(6) Uani d . 1 . C
C19 0.3326(3) 0.56778(10) 0.3789(2) 0.0692(6) Uani d . 1 . C
C20 0.3851(2) 0.63139(9) 0.4281(2) 0.0546(4) Uani d . 1 . C
H02 0.729(3) 0.7315(12) 0.583(2) 0.075(7) Uiso d . 1 . H
H03 0.978(3) 0.7138(13) 0.697(3) 0.093(8) Uiso d . 1 . H
H04 1.075(4) 0.7899(15) 0.872(3) 0.121(10) Uiso d . 1 . H
H05 0.941(4) 0.8843(15) 0.919(3) 0.125(10) Uiso d . 1 . H
H06 0.690(4) 0.9025(16) 0.799(3) 0.121(11) Uiso d . 1 . H
H09 0.200(2) 0.8254(10) 0.6082(18) 0.061(5) Uiso d . 1 . H
H10 -0.061(2) 0.8466(10) 0.5061(17) 0.057(5) Uiso d . 1 . H
H211 -0.272(3) 0.8539(14) 0.332(2) 0.091(7) Uiso d . 1 . H
H212 -0.297(3) 0.9125(14) 0.442(3) 0.112(9) Uiso d . 1 . H
H213 -0.380(3) 0.9218(13) 0.293(2) 0.086(7) Uiso d . 1 . H
H12 0.087(2) 1.0085(10) 0.314(2) 0.063(5) Uiso d . 1 . H
H13 0.353(2) 0.9866(9) 0.4205(16) 0.049(5) Uiso d . 1 . H
H14 0.410(2) 0.7659(9) 0.4380(19) 0.054(5) Uiso d . 1 . H
H16 0.251(3) 0.6258(12) 0.698(2) 0.083(7) Uiso d . 1 . H
H17 0.161(3) 0.5161(14) 0.618(3) 0.101(8) Uiso d . 1 . H
H18 0.217(3) 0.4792(13) 0.414(2) 0.086(7) Uiso d . 1 . H
H19 0.353(3) 0.5529(12) 0.297(2) 0.087(7) Uiso d . 1 . H
H20 0.444(2) 0.6606(11) 0.3818(19) 0.068(6) Uiso d . 1 . H

loop_
_geom_bond_atom_site_label_1
_geom_bond_atom_site_label_2
_geom_bond_site_symmetry_2
_geom_bond_distance
_geom_bond_publ_flag
C1 C2 . 1.384(3) yes
C1 C6 . 1.393(3) yes
C1 C7 . 1.487(2) yes
C2 C3 . 1.388(3) yes
C2 H02 . 0.93(2) no
C3 C4 . 1.363(5) yes
C3 H03 . 0.97(3) no
C4 C5 . 1.368(5) yes
C4 H04 . 0.90(3) no
C5 C6 . 1.372(3) yes
C5 H05 . 1.02(3) no
C6 H06 . 0.97(3) no
C7 N1 . 1.281(2) yes
C7 C14 . 1.479(2) yes
N1 C8 . 1.419(2) yes
C8 C9 . 1.389(2) yes
C8 C13 . 1.397(2) yes
C9 C10 . 1.385(2) yes
C9 H09 . 0.95(2) no
C10 C11 . 1.384(2) yes
C10 H10 . 0.97(2) no
C11 O2 . 1.366(2) yes
C11 C12 . 1.390(2) yes
O2 C21 . 1.423(3) yes
C21 H211 . 0.99(3) no
C21 H212 . 1.03(3) no
C21 H213 . 0.96(3) no
C12 C13 . 1.374(2) yes
C12 H12 . 0.99(2) no
C13 H13 . 0.99(2) no
C14 N2 . 1.300(2) yes
C14 H14 . 0.97(2) no
N2 O1 . 1.295(2) yes
N2 C15 . 1.451(2) yes
C15 C20 . 1.380(2) yes
C15 C16 . 1.381(2) yes
C16 C17 . 1.386(3) yes
C16 H16 . 0.98(2) no
C17 C18 . 1.372(3) yes
C17 H17 . 1.02(3) no
C18 C19 . 1.378(3) yes
C18 H18 . 0.99(3) no
C19 C20 . 1.385(3) yes
C19 H19 . 0.96(2) no
C20 H20 . 0.96(2) no
